data_7204005
loop_
_publ_author_name
'Ono, Go'
'Terao, Hiroshi'
'Higuchi, Saburo'
'Sugawara, Tadashi'
'Izuoka, Akira'
'Mochida, Tomoyuki'

_publ_section_title
;
 One-dimensional double chain composed of
 carbamoylmethylthio-substituted TTF-based donor in ion radical salt
;
_journal_issue 10
_journal_name_full 'Journal of Materials Chemistry'
_journal_page_first 2277
_journal_paper_doi 10.1039/b004557h
_journal_volume 10
_journal_year 2000
_chemical_formula_sum 'C23 H11 F4 N5 O S8'
_chemical_formula_weight 705.85
_space_group_IT_number 2
_symmetry_cell_setting triclinic
_symmetry_Int_Tables_number 2
_symmetry_space_group_name_Hall '-P 1'
_symmetry_space_group_name_H-M 'P -1'
_audit_creation_date 'Mon May 30 13:33:33 2000'
_audit_creation_method 'from TEXRAY.INF file'
_cell_angle_alpha 76.894(8)
_cell_angle_beta 85.153(8)
_cell_angle_gamma 74.656(9)
_cell_formula_units_Z 2
_cell_length_a 7.5773(8)
_cell_length_b 13.5538(14)
_cell_length_c 14.2164(13)
_cell_measurement_reflns_used 20
_cell_measurement_temperature 293(2)
_cell_measurement_theta_max 42.5
_cell_measurement_theta_min 21.4
_cell_volume 1370.9(2)
_computing_cell_refinement 'MSC/AFC Diffractometer Control'
_computing_data_collection 'MSC/AFC Diffractometer Control'
_computing_data_reduction teXsan
_computing_publication_material teXsan
_computing_structure_refinement teXsan
_diffrn_ambient_temperature 293(2)
_diffrn_measurement_device_type 'Enraf Nonius CAD4'
_diffrn_orient_matrix_UB_11 0.00000
_diffrn_orient_matrix_UB_12 0.00000
_diffrn_orient_matrix_UB_13 0.00000
_diffrn_orient_matrix_UB_21 0.00000
_diffrn_orient_matrix_UB_22 0.00000
_diffrn_orient_matrix_UB_23 0.00000
_diffrn_orient_matrix_UB_31 0.00000
_diffrn_orient_matrix_UB_32 0.00000
_diffrn_orient_matrix_UB_33 0.00000
_diffrn_radiation_monochromator graphite
_diffrn_radiation_source 'fine-focus sealed tube'
_diffrn_radiation_type 'Cu K\a'
_diffrn_radiation_wavelength 1.54178
_diffrn_reflns_av_R_equivalents 0.0658
_diffrn_reflns_limit_h_max 9
_diffrn_reflns_limit_h_min 0
_diffrn_reflns_limit_k_max 16
_diffrn_reflns_limit_k_min -15
_diffrn_reflns_limit_l_max 17
_diffrn_reflns_limit_l_min -17
_diffrn_reflns_number 5597
_diffrn_reflns_reduction_process 'Lp corrections applied'
_diffrn_reflns_theta_max 74.23
_diffrn_reflns_theta_min 3.46
_exptl_absorpt_coefficient_mu 7.09
_exptl_absorpt_correction_type none
_exptl_crystal_colour black
_exptl_crystal_density_diffrn 1.710
_exptl_crystal_density_meas ?
_exptl_crystal_description plate
_exptl_crystal_size_max .1
_exptl_crystal_size_mid .1
_exptl_crystal_size_min .03
_refine_diff_density_max 1.12
_refine_diff_density_min -0.70
_refine_ls_goodness_of_fit_obs 1.797
_refine_ls_hydrogen_treatment noref
_refine_ls_matrix_type full
_refine_ls_number_constraints 0
_refine_ls_number_parameters 370
_refine_ls_number_reflns 2079
_refine_ls_number_restraints 0
_refine_ls_R_factor_obs 0.0725
_refine_ls_shift/esd_max 0.00
_refine_ls_structure_factor_coef F
_refine_ls_weighting_details 'w = 1/[\s^2^(Fo) + 0.00207|Fo|^2^]'
_refine_ls_weighting_scheme calc
_refine_ls_wR_factor_obs 0.0765
_reflns_number_observed 2400
_reflns_number_total 5597
_reflns_observed_criterion >2.0sigma(I)
_cod_data_source_file b004557h.txt
_cod_data_source_block 2
_cod_depositor_comments
;
The following automatic conversions were performed:

'_refine_ls_weighting_scheme' value 'w = 1/[\s^2^(Fo) +
0.00207|Fo|^2^]' was changed to 'calc'. New tag
'_refine_ls_weighting_details' was created. The value of the new tag
was set to 'w = 1/[\s^2^(Fo) + 0.00207|Fo|^2^]'.

Automatic conversion script
Id: cif_fix_values 3143 2015-03-26 13:38:13Z robertas 
;
_cod_original_sg_symbol_H-M 'P -1         '
_cod_original_formula_sum 'C23 H11 F4 N5 O S8 '
_cod_database_code 7204005

loop_
_symmetry_equiv_pos_as_xyz
x,y,z
-x,-y,-z

loop_
_atom_site_label
_atom_site_type_symbol
_atom_site_fract_x
_atom_site_fract_y
_atom_site_fract_z
_atom_site_U_iso_or_equiv
_atom_site_adp_type
_atom_site_occupancy
_atom_site_calc_flag
_atom_site_refinement_flags
_atom_site_disorder_assembly
_atom_site_disorder_group
S1 S -0.0219(5) 1.3452(3) 1.0482(3) 0.055(1) Uani 1.00 d . . .
S2 S 0.4347(5) 1.2040(3) 1.0206(3) 0.055(1) Uani 1.00 d . . .
S3 S -0.1029(4) 1.2015(3) 0.9428(3) 0.042(1) Uani 1.00 d . . .
S4 S 0.2708(4) 1.0800(3) 0.9264(2) 0.039(1) Uani 1.00 d . . .
S5 S -0.2443(4) 1.0508(3) 0.8393(3) 0.045(1) Uani 1.00 d . . .
S6 S 0.1290(4) 0.9293(3) 0.8191(2) 0.041(1) Uani 1.00 d . . .
S7 S -0.4028(5) 0.9445(4) 0.7177(3) 0.065(1) Uani 1.00 d . . .
S8 S 0.0215(6) 0.8025(3) 0.6954(3) 0.063(1) Uani 1.00 d . . .
F1 F -0.1975(10) 1.4234(6) 1.3867(5) 0.051(2) Uani 1.00 d . . .
F2 F -0.336(1) 1.3406(5) 1.5486(5) 0.051(2) Uani 1.00 d . . .
F3 F -0.306(1) 1.6274(6) 1.6798(5) 0.056(3) Uani 1.00 d . . .
F4 F -0.173(1) 1.7116(6) 1.5163(5) 0.059(3) Uani 1.00 d . . .
O1 O -0.241(2) 0.9947(10) 0.4883(10) 0.107(5) Uani 1.00 d . . .
N1 N -0.142(2) 1.098(1) 0.5630(10) 0.078(5) Uani 1.00 d . . .
N2 N -0.063(2) 1.543(1) 1.1990(9) 0.082(5) Uani 1.00 d . . .
N3 N -0.015(2) 1.791(1) 1.3156(9) 0.077(5) Uani 1.00 d . . .
N4 N -0.512(2) 1.261(1) 1.7423(10) 0.072(5) Uani 1.00 d . . .
N5 N -0.486(3) 1.514(2) 1.861(1) 0.130(8) Uani 1.00 d . . .
C1 C 0.184(3) 1.371(2) 1.078(2) 0.14(1) Uani 1.00 d . . .
C2 C 0.346(3) 1.334(2) 1.041(2) 0.16(1) Uani 1.00 d . . .
C3 C 0.066(2) 1.2411(9) 0.9911(8) 0.037(4) Uani 1.00 d . . .
C4 C 0.233(2) 1.1833(10) 0.9827(9) 0.042(4) Uani 1.00 d . . .
C5 C 0.044(2) 1.0940(10) 0.9087(8) 0.037(4) Uani 1.00 d . . .
C6 C -0.016(2) 1.0289(9) 0.8616(8) 0.038(4) Uani 1.00 d . . .
C7 C -0.208(2) 0.954(1) 0.7713(9) 0.051(5) Uani 1.00 d . . .
C8 C -0.039(2) 0.898(1) 0.7621(8) 0.043(4) Uani 1.00 d . . .
C9 C -0.438(2) 1.059(1) 0.620(1) 0.086(7) Uani 1.00 d . . .
C10 C -0.272(3) 1.047(2) 0.551(1) 0.091(8) Uani 1.00 d . . .
C11 C 0.256(3) 0.775(2) 0.694(2) 0.125(9) Uani 1.00 d . . .
C12 C -0.174(1) 1.5709(10) 1.4418(8) 0.034(3) Uani 1.00 d . . .
C13 C -0.225(1) 1.4772(9) 1.4588(9) 0.036(4) Uani 1.00 d . . .
C14 C -0.291(2) 1.430(1) 1.5423(9) 0.038(4) Uani 1.00 d . . .
C15 C -0.330(1) 1.4783(10) 1.6253(9) 0.034(3) Uani 1.00 d . . .
C16 C -0.279(2) 1.573(1) 1.6080(9) 0.043(4) Uani 1.00 d . . .
C17 C -0.211(2) 1.6190(9) 1.5227(9) 0.041(4) Uani 1.00 d . . .
C18 C -0.103(2) 1.621(1) 1.3511(9) 0.044(4) Uani 1.00 d . . .
C19 C -0.080(2) 1.574(1) 1.2677(10) 0.056(5) Uani 1.00 d . . .
C20 C -0.061(2) 1.717(1) 1.3343(9) 0.048(4) Uani 1.00 d . . .
C21 C -0.404(2) 1.431(1) 1.7118(9) 0.045(4) Uani 1.00 d . . .
C22 C -0.459(2) 1.337(1) 1.7283(10) 0.049(4) Uani 1.00 d . . .
C23 C -0.449(2) 1.482(1) 1.793(1) 0.076(6) Uani 1.00 d . . .

loop_
_atom_site_aniso_label
_atom_site_aniso_U_11
_atom_site_aniso_U_22
_atom_site_aniso_U_33
_atom_site_aniso_U_12
_atom_site_aniso_U_13
_atom_site_aniso_U_23
S1 0.057(2) 0.049(2) 0.053(2) 0.002(2) 0.009(2) -0.021(2)
S2 0.039(2) 0.069(3) 0.075(3) -0.019(2) 0.004(2) -0.048(2)
S3 0.030(2) 0.048(2) 0.046(2) -0.003(2) -0.005(2) -0.013(2)
S4 0.032(2) 0.050(2) 0.045(2) -0.013(2) 0.006(2) -0.027(2)
S5 0.037(2) 0.050(2) 0.052(2) -0.016(2) -0.011(2) -0.011(2)
S6 0.034(2) 0.059(2) 0.039(2) -0.022(2) 0.004(2) -0.022(2)
S7 0.059(2) 0.088(3) 0.065(3) -0.042(2) -0.018(2) -0.016(3)
S8 0.072(3) 0.086(3) 0.055(3) -0.044(2) 0.010(2) -0.039(2)
F1 0.061(5) 0.062(5) 0.037(4) -0.010(4) -0.005(4) -0.030(4)
F2 0.071(5) 0.045(5) 0.048(5) -0.025(4) -0.010(4) -0.015(4)
F3 0.087(6) 0.060(5) 0.037(4) -0.034(4) 0.012(4) -0.029(4)
F4 0.101(6) 0.046(5) 0.039(5) -0.033(4) 0.011(4) -0.015(4)
O1 0.106(9) 0.12(1) 0.13(1) -0.027(8) -0.013(8) -0.100(10)
N1 0.09(1) 0.08(1) 0.074(10) -0.021(8) -0.012(8) -0.032(8)
N2 0.09(1) 0.11(1) 0.035(7) 0.001(9) -0.001(7) -0.024(8)
N3 0.11(1) 0.08(1) 0.055(9) -0.061(9) -0.007(8) -0.004(8)
N4 0.067(9) 0.069(10) 0.08(1) -0.030(7) -0.007(7) -0.004(8)
N5 0.20(2) 0.19(2) 0.07(1) -0.16(2) 0.05(1) -0.07(1)
C1 0.08(1) 0.13(2) 0.25(3) -0.03(1) -0.01(2) -0.14(2)
C2 0.08(1) 0.15(2) 0.34(4) -0.06(1) 0.07(2) -0.20(2)
C3 0.038(7) 0.034(7) 0.033(7) 0.003(6) 0.002(6) -0.009(6)
C4 0.057(8) 0.047(8) 0.031(7) -0.017(7) -0.005(6) -0.020(6)
C5 0.036(7) 0.052(8) 0.036(7) -0.032(6) -0.007(6) -0.007(6)
C6 0.039(7) 0.049(8) 0.028(7) -0.017(6) -0.004(5) -0.006(6)
C7 0.067(10) 0.07(1) 0.033(8) -0.037(8) -0.006(7) -0.019(7)
C8 0.071(10) 0.053(9) 0.019(6) -0.045(8) 0.010(6) -0.005(6)
C9 0.07(1) 0.09(1) 0.10(1) 0.006(10) -0.04(1) -0.04(1)
C10 0.12(2) 0.09(2) 0.08(1) -0.04(1) 0.00(1) -0.04(1)
C11 0.09(1) 0.15(2) 0.16(2) 0.02(1) -0.03(1) -0.12(2)
C12 0.032(6) 0.047(8) 0.020(6) -0.002(5) -0.006(5) -0.011(6)
C13 0.034(7) 0.034(7) 0.041(7) 0.008(5) -0.011(6) -0.027(6)
C14 0.033(6) 0.054(9) 0.034(7) -0.015(6) 0.003(5) -0.021(7)
C15 0.021(5) 0.046(8) 0.033(7) 0.000(5) -0.007(5) -0.013(6)
C16 0.053(8) 0.056(9) 0.031(7) -0.017(7) 0.009(6) -0.032(7)
C17 0.057(8) 0.035(8) 0.035(7) -0.021(6) 0.008(6) -0.009(6)
C18 0.043(7) 0.052(9) 0.030(7) -0.002(6) -0.003(6) -0.008(7)
C19 0.060(9) 0.07(1) 0.027(7) -0.007(8) 0.006(7) -0.010(8)
C20 0.053(8) 0.07(1) 0.029(7) -0.027(8) -0.008(6) 0.001(8)
C21 0.045(7) 0.059(9) 0.038(8) -0.019(7) 0.003(6) -0.017(7)
C22 0.037(7) 0.06(1) 0.040(8) 0.006(7) -0.006(6) -0.020(8)
C23 0.11(1) 0.10(1) 0.044(10) -0.08(1) 0.021(9) -0.027(10)

loop_
_atom_type_symbol
_atom_type_description
_atom_type_scat_dispersion_real
_atom_type_scat_dispersion_imag
_atom_type_scat_source
C C 0.018 0.009
;International Tables for Crystallography
(1992, Vol. C, Tables 4.2.6.8 and 6.1.1.1)
;
H H 0.000 0.000
;International Tables for Crystallography
(1992, Vol. C, Table 6.1.1.2)
;
F F 0.073 0.053
;International Tables for Crystallography
(1992, Vol. C, Tables 4.2.6.8 and 6.1.1.1)
;
N N 0.031 0.018
;International Tables for Crystallography
(1992, Vol. C, Tables 4.2.6.8 and 6.1.1.1)
;
O O 0.049 0.032
;International Tables for Crystallography
(1992, Vol. C, Tables 4.2.6.8 and 6.1.1.1)
;
S S 0.333 0.557
;International Tables for Crystallography
(1992, Vol. C, Tables 4.2.6.8 and 6.1.1.1)
;

loop_
_geom_angle_atom_site_label_1
_geom_angle_atom_site_label_2
_geom_angle_atom_site_label_3
_geom_angle
_geom_angle_site_symmetry_1
_geom_angle_site_symmetry_2
_geom_angle_site_symmetry_3
_geom_angle_publ_flag
C1 S1 C3 101.2(8) 1_555 1_555 1_555 yes
C2 S2 C4 99.4(8) 1_555 1_555 1_555 yes
C3 S3 C5 95.6(5) 1_555 1_555 1_555 yes
C4 S4 C5 94.8(6) 1_555 1_555 1_555 yes
C6 S5 C7 94.4(6) 1_555 1_555 1_555 yes
C6 S6 C8 95.6(6) 1_555 1_555 1_555 yes
C7 S7 C9 101.2(7) 1_555 1_555 1_555 yes
C8 S8 C11 101.9(8) 1_555 1_555 1_555 yes
C10 N1 H6 119(1) 1_555 1_555 1_555 no
C10 N1 H7 119(1) 1_555 1_555 1_555 no
H6 N1 H7 120(1) 1_555 1_555 1_555 no
S1 C1 C2 123(1) 1_555 1_555 1_555 yes
S2 C2 C1 126(1) 1_555 1_555 1_555 yes
S1 C3 S3 113.4(7) 1_555 1_555 1_555 yes
S1 C3 C4 132(1) 1_555 1_555 1_555 yes
S3 C3 C4 114.5(9) 1_555 1_555 1_555 yes
S2 C4 S4 114.1(7) 1_555 1_555 1_555 yes
S2 C4 C3 125.9(10) 1_555 1_555 1_555 yes
S4 C4 C3 119(1) 1_555 1_555 1_555 yes
S3 C5 S4 114.9(6) 1_555 1_555 1_555 yes
S3 C5 C6 122.3(8) 1_555 1_555 1_555 yes
S4 C5 C6 122.5(9) 1_555 1_555 1_555 yes
S5 C6 S6 116.2(7) 1_555 1_555 1_555 yes
S5 C6 C5 120.8(9) 1_555 1_555 1_555 yes
S6 C6 C5 122.9(9) 1_555 1_555 1_555 yes
S5 C7 S7 116.3(9) 1_555 1_555 1_555 yes
S5 C7 C8 117.4(10) 1_555 1_555 1_555 yes
S7 C7 C8 126(1) 1_555 1_555 1_555 yes
S6 C8 S8 120.3(9) 1_555 1_555 1_555 yes
S6 C8 C7 116(1) 1_555 1_555 1_555 yes
S8 C8 C7 123(1) 1_555 1_555 1_555 yes
S7 C9 C10 108(1) 1_555 1_555 1_555 yes
S7 C9 H4 109(1) 1_555 1_555 1_555 no
S7 C9 H5 110(1) 1_555 1_555 1_555 no
C10 C9 H4 110(1) 1_555 1_555 1_555 no
C10 C9 H5 111(1) 1_555 1_555 1_555 no
H4 C9 H5 105(1) 1_555 1_555 1_555 no
O1 C10 N1 117(1) 1_555 1_555 1_555 yes
O1 C10 C9 126(1) 1_555 1_555 1_555 yes
N1 C10 C9 116(1) 1_555 1_555 1_555 yes
S8 C11 H1 110(1) 1_555 1_555 1_555 no
S8 C11 H2 108(1) 1_555 1_555 1_555 no
S8 C11 H3 109(1) 1_555 1_555 1_555 no
H1 C11 H2 109(1) 1_555 1_555 1_555 no
H1 C11 H3 111(2) 1_555 1_555 1_555 no
H2 C11 H3 107(1) 1_555 1_555 1_555 no
C13 C12 C17 112(1) 1_555 1_555 1_555 yes
C13 C12 C18 125(1) 1_555 1_555 1_555 yes
C17 C12 C18 121(1) 1_555 1_555 1_555 yes
F1 C13 C12 118(1) 1_555 1_555 1_555 yes
F1 C13 C14 115(1) 1_555 1_555 1_555 yes
C12 C13 C14 126(1) 1_555 1_555 1_555 yes
F2 C14 C13 120(1) 1_555 1_555 1_555 yes
F2 C14 C15 117(1) 1_555 1_555 1_555 yes
C13 C14 C15 121(1) 1_555 1_555 1_555 yes
C14 C15 C16 111(1) 1_555 1_555 1_555 yes
C14 C15 C21 122(1) 1_555 1_555 1_555 yes
C16 C15 C21 125(1) 1_555 1_555 1_555 yes
F3 C16 C15 118(1) 1_555 1_555 1_555 yes
F3 C16 C17 116(1) 1_555 1_555 1_555 yes
C15 C16 C17 125(1) 1_555 1_555 1_555 yes
F4 C17 C12 119(1) 1_555 1_555 1_555 yes
F4 C17 C16 118(1) 1_555 1_555 1_555 yes
C12 C17 C16 122(1) 1_555 1_555 1_555 yes
C12 C18 C19 120(1) 1_555 1_555 1_555 yes
C12 C18 C20 124(1) 1_555 1_555 1_555 yes
C19 C18 C20 114(1) 1_555 1_555 1_555 yes
N2 C19 C18 176(1) 1_555 1_555 1_555 yes
N3 C20 C18 173(1) 1_555 1_555 1_555 yes
C15 C21 C22 125(1) 1_555 1_555 1_555 yes
C15 C21 C23 121(1) 1_555 1_555 1_555 yes
C22 C21 C23 112(1) 1_555 1_555 1_555 yes
N4 C22 C21 177(1) 1_555 1_555 1_555 yes
N5 C23 C21 174(1) 1_555 1_555 1_555 yes

loop_
_geom_bond_atom_site_label_1
_geom_bond_atom_site_label_2
_geom_bond_distance
_geom_bond_site_symmetry_1
_geom_bond_site_symmetry_2
_geom_bond_publ_flag
S1 C1 1.79(2) . . yes
S1 C3 1.74(1) . . yes
S2 C2 1.79(2) . . yes
S2 C4 1.77(1) . . yes
S3 C3 1.75(1) . . yes
S3 C5 1.72(1) . . yes
S4 C4 1.71(1) . . yes
S4 C5 1.71(1) . . yes
S5 C6 1.72(1) . . yes
S5 C7 1.75(1) . . yes
S6 C6 1.69(1) . . yes
S6 C8 1.75(1) . . yes
S7 C7 1.76(1) . . yes
S7 C9 1.81(2) . . yes
S8 C8 1.72(1) . . yes
S8 C11 1.71(2) . . yes
F1 C13 1.36(1) . . yes
F2 C14 1.33(1) . . yes
F3 C16 1.36(1) . . yes
F4 C17 1.34(1) . . yes
O1 C10 1.24(2) . . yes
N1 C10 1.38(2) . . yes
N2 C19 1.13(2) . . yes
N3 C20 1.11(2) . . yes
N4 C22 1.16(2) . . yes
N5 C23 1.13(2) . . yes
C1 C2 1.32(2) . . yes
C3 C4 1.31(2) . . yes
C5 C6 1.40(1) . . yes
C7 C8 1.32(2) . . yes
C9 C10 1.52(3) . . yes
C12 C13 1.38(2) . . yes
C12 C17 1.42(2) . . yes
C12 C18 1.45(2) . . yes
C13 C14 1.34(2) . . yes
C14 C15 1.45(2) . . yes
C15 C16 1.40(2) . . yes
C15 C21 1.39(2) . . yes
C16 C17 1.36(2) . . yes
C18 C19 1.44(2) . . yes
C18 C20 1.39(2) . . yes
C21 C22 1.42(2) . . yes
C21 C23 1.45(2) . . yes

loop_
_cod_related_entry_id
_cod_related_entry_database
_cod_related_entry_code
1 ChemSpider 30653696
